data_7701883
loop_
_publ_author_name
'Alvarez-Miguel, Lucia'
'\'Alvarez-Miguel, Ines'
'Mart\'in \'Alvarez, Jose Miguel'
'Alvarez, Celedonio M.'
'Rogez, Guillaume'
'Garc\'ia-Rodr\'iguez, Ra\'ul'
'Miguel, Daniel'

_publ_section_title
;
 Copper complexes for the promotion of iminopyridine ligands derived from
 \b-alanine and self-aldol additions: Relaxivity and cytotoxic properties
;
_journal_name_full 'Dalton Transactions'
_journal_paper_doi 10.1039/C9DT03822A
_journal_year 2019
_chemical_formula_moiety 'C9 H9 Cu N5 O2'
_chemical_formula_sum 'C9 H9 Cu N5 O2'
_chemical_formula_weight 282.75
_space_group_crystal_system monoclinic
_space_group_IT_number 14
_space_group_name_Hall '-P 2yn'
_space_group_name_H-M_alt 'P 1 21/n 1'
_atom_sites_solution_hydrogens geom
_atom_sites_solution_primary iterative
_audit_creation_date 2016-04-22
_audit_creation_method
;
Olex2 1.2
(compiled 2016.02.19 svn.r3266 for OlexSys, GUI svn.r5155)
;
_audit_update_record
;
2019-09-24 deposited with the CCDC.	2019-11-11 downloaded from the CCDC.
;
_cell_angle_alpha 90
_cell_angle_beta 107.055(4)
_cell_angle_gamma 90
_cell_formula_units_Z 4
_cell_length_a 8.6172(3)
_cell_length_b 9.2484(3)
_cell_length_c 14.1381(5)
_cell_measurement_reflns_used 2760
_cell_measurement_temperature 297.15
_cell_measurement_theta_max 28.4450
_cell_measurement_theta_min 3.0110
_cell_volume 1077.19(7)
_computing_cell_refinement
;
CrysAlisPro, Agilent Technologies,
Version 1.171.37.35 (release 13-08-2014 CrysAlis171 .NET)
(compiled Aug 13 2014,18:06:01)
;
_computing_data_collection
;
CrysAlisPro, Agilent Technologies,
Version 1.171.37.35 (release 13-08-2014 CrysAlis171 .NET)
(compiled Aug 13 2014,18:06:01)
;
_computing_data_reduction
;
CrysAlisPro, Agilent Technologies,
Version 1.171.37.35 (release 13-08-2014 CrysAlis171 .NET)
(compiled Aug 13 2014,18:06:01)
;
_computing_molecular_graphics 'Olex2 (Dolomanov et al., 2009)'
_computing_publication_material 'Olex2 (Dolomanov et al., 2009)'
_computing_structure_refinement 'ShelXL (Sheldrick, 2015)'
_computing_structure_solution 'olex2.solve (Bourhis et al., 2015)'
_diffrn_ambient_temperature 297.15
_diffrn_detector 'CCD plate'
_diffrn_detector_area_resol_mean 10.4757
_diffrn_detector_type Atlas
_diffrn_measured_fraction_theta_full 1.000
_diffrn_measured_fraction_theta_max 0.839
_diffrn_measurement_details
;
#__ type_ start__ end____ width___ exp.time_
  1 omega  -12.00   85.00   1.0000   10.4900
omega____ theta____ kappa____ phi______ frames
    -       11.7464   57.0000   90.0000 97

#__ type_ start__ end____ width___ exp.time_
  2 omega  -24.00   74.00   1.0000   10.4900
omega____ theta____ kappa____ phi______ frames
    -       11.7464   19.0000 -150.0000 98
;
_diffrn_measurement_device 'four-circle diffractometer'
_diffrn_measurement_device_type 'SuperNova, Dual, Cu at zero, Atlas'
_diffrn_measurement_method '\w scans'
_diffrn_orient_matrix_UB_11 -0.0804982000
_diffrn_orient_matrix_UB_12 -0.0063398000
_diffrn_orient_matrix_UB_13 -0.0317337000
_diffrn_orient_matrix_UB_21 0.0069294000
_diffrn_orient_matrix_UB_22 0.0688797000
_diffrn_orient_matrix_UB_23 -0.0204464000
_diffrn_orient_matrix_UB_31 0.0298190000
_diffrn_orient_matrix_UB_32 -0.0331295000
_diffrn_orient_matrix_UB_33 -0.0364358000
_diffrn_radiation_monochromator mirror
_diffrn_radiation_probe x-ray
_diffrn_radiation_type MoK\a
_diffrn_radiation_wavelength 0.71073
_diffrn_reflns_av_R_equivalents 0.0240
_diffrn_reflns_av_unetI/netI 0.0368
_diffrn_reflns_Laue_measured_fraction_full 1.000
_diffrn_reflns_Laue_measured_fraction_max 0.839
_diffrn_reflns_limit_h_max 9
_diffrn_reflns_limit_h_min -11
_diffrn_reflns_limit_k_max 9
_diffrn_reflns_limit_k_min -12
_diffrn_reflns_limit_l_max 18
_diffrn_reflns_limit_l_min -12
_diffrn_reflns_number 5732
_diffrn_reflns_point_group_measured_fraction_full 1.000
_diffrn_reflns_point_group_measured_fraction_max 0.839
_diffrn_reflns_theta_full 26.000
_diffrn_reflns_theta_max 29.717
_diffrn_reflns_theta_min 2.490
_diffrn_source 'SuperNova (Mo) X-ray Source'
_exptl_absorpt_coefficient_mu 2.025
_exptl_absorpt_correction_T_max 0.824
_exptl_absorpt_correction_T_min 0.670
_exptl_absorpt_correction_type analytical
_exptl_absorpt_process_details
;
CrysAlisPro, Agilent Technologies,
Version 1.171.37.35 (release 13-08-2014 CrysAlis171 .NET)
(compiled Aug 13 2014,18:06:01)
Analytical numeric absorption correction using a multifaceted crystal
			model based on expressions derived by R.C. Clark & J.S. Reid.
(Clark, R. C. & Reid, J. S. (1995). Acta Cryst. A51, 887-897)
Empirical absorption correction using spherical harmonics,
 implemented in SCALE3 ABSPACK scaling algorithm.
;
_exptl_crystal_colour 'dark green'
_exptl_crystal_colour_modifier dark
_exptl_crystal_colour_primary green
_exptl_crystal_density_diffrn 1.743
_exptl_crystal_description prism
_exptl_crystal_F_000 572
_exptl_crystal_size_max 0.3675
_exptl_crystal_size_mid 0.2176
_exptl_crystal_size_min 0.1224
_refine_diff_density_max 0.350
_refine_diff_density_min -0.366
_refine_diff_density_rms 0.068
_refine_ls_extinction_method none
_refine_ls_goodness_of_fit_ref 1.086
_refine_ls_hydrogen_treatment constr
_refine_ls_matrix_type full
_refine_ls_number_parameters 154
_refine_ls_number_reflns 2565
_refine_ls_number_restraints 0
_refine_ls_restrained_S_all 1.086
_refine_ls_R_factor_all 0.0448
_refine_ls_R_factor_gt 0.0317
_refine_ls_shift/su_max 0.001
_refine_ls_shift/su_mean 0.000
_refine_ls_structure_factor_coef Fsqd
_refine_ls_weighting_details 'w=1/[\s^2^(Fo^2^)+(0.0290P)^2^+0.2589P] where P=(Fo^2^+2Fc^2^)/3'
_refine_ls_weighting_scheme calc
_refine_ls_wR_factor_gt 0.0680
_refine_ls_wR_factor_ref 0.0756
_reflns_Friedel_coverage 0.000
_reflns_number_gt 2081
_reflns_number_total 2565
_reflns_threshold_expression 'I > 2\s(I)'
_cod_data_source_file c9dt03822a2.cif
_cod_data_source_block Compound_10a_dm537a
_cod_database_code 7701883
_chemical_oxdiff_formula 'C9 H9 N5 O2'
_shelx_space_group_comment
;
The symmetry employed for this shelxl refinement is uniquely defined
by the following loop, which should always be used as a source of
symmetry information in preference to the above space-group names.
They are only intended as comments.
;
_reflns_odcompleteness_completeness 99.87
_reflns_odcompleteness_iscentric 1
_reflns_odcompleteness_theta 26.32
_olex2_refinement_description
;
1. Fixed Uiso
 At 1.2 times of:
  All C(H) groups, All C(H,H) groups
2.a Secondary CH2 refined with riding coordinates:
 C17(H17A,H17B), C18(H18A,H18B)
2.b Aromatic/amide H refined with riding coordinates:
 C11(H11), C12(H12), C13(H13), C14(H14), C16(H16)
;
_shelx_shelxl_version_number 2014/7
_olex2_submission_special_instructions 'No special instructions were received'

loop_
_space_group_symop_operation_xyz
'x, y, z'
'-x+1/2, y+1/2, -z+1/2'
'-x, -y, -z'
'x-1/2, -y-1/2, z-1/2'

loop_
_atom_site_label
_atom_site_type_symbol
_atom_site_fract_x
_atom_site_fract_y
_atom_site_fract_z
_atom_site_U_iso_or_equiv
_atom_site_adp_type
_atom_site_occupancy
_atom_site_site_symmetry_order
_atom_site_calc_flag
_atom_site_refinement_flags_posn
Cu1 Cu 0.85785(3) 0.40558(3) 0.16410(2) 0.02776(11) Uani 1 1 d .
O1 O 0.8893(2) 0.23672(19) 0.24846(12) 0.0434(4) Uani 1 1 d .
O2 O 0.8467(2) 0.0200(2) 0.29746(13) 0.0416(4) Uani 1 1 d .
N1 N 0.8453(2) 0.5495(2) 0.05421(14) 0.0286(4) Uani 1 1 d .
N2 N 0.6937(2) 0.3084(2) 0.05503(13) 0.0287(4) Uani 1 1 d .
N3 N 1.0384(2) 0.5096(2) 0.25650(16) 0.0389(5) Uani 1 1 d .
N4 N 1.1522(3) 0.4518(2) 0.31075(16) 0.0355(5) Uani 1 1 d .
N5 N 1.2680(3) 0.4037(3) 0.3646(2) 0.0634(8) Uani 1 1 d .
C11 C 0.9253(3) 0.6738(3) 0.05844(19) 0.0363(6) Uani 1 1 d .
H11 H 0.9975 0.7025 0.1183 0.044 Uiso 1 1 calc R
C12 C 0.9039(3) 0.7612(3) -0.0239(2) 0.0401(6) Uani 1 1 d .
H12 H 0.9609 0.8476 -0.0191 0.048 Uiso 1 1 calc R
C13 C 0.7985(3) 0.7198(3) -0.11211(19) 0.0380(6) Uani 1 1 d .
H13 H 0.7845 0.7767 -0.1682 0.046 Uiso 1 1 calc R
C14 C 0.7129(3) 0.5924(3) -0.11704(19) 0.0358(6) Uani 1 1 d .
H14 H 0.6395 0.5627 -0.1762 0.043 Uiso 1 1 calc R
C15 C 0.7383(3) 0.5101(2) -0.03256(16) 0.0284(5) Uani 1 1 d .
C16 C 0.6556(3) 0.3731(3) -0.02802(17) 0.0308(5) Uani 1 1 d .
H16 H 0.5789 0.3353 -0.0832 0.037 Uiso 1 1 calc R
C17 C 0.6174(3) 0.1725(3) 0.06804(18) 0.0385(6) Uani 1 1 d .
H17A H 0.5607 0.1323 0.0038 0.046 Uiso 1 1 calc R
H17B H 0.5385 0.1897 0.1036 0.046 Uiso 1 1 calc R
C18 C 0.7436(3) 0.0658(3) 0.12502(18) 0.0360(6) Uani 1 1 d .
H18A H 0.8241 0.0528 0.0901 0.043 Uiso 1 1 calc R
H18B H 0.6914 -0.0268 0.1260 0.043 Uiso 1 1 calc R
C19 C 0.8298(3) 0.1101(3) 0.23091(18) 0.0307(5) Uani 1 1 d .

loop_
_atom_site_aniso_label
_atom_site_aniso_U_11
_atom_site_aniso_U_22
_atom_site_aniso_U_33
_atom_site_aniso_U_23
_atom_site_aniso_U_13
_atom_site_aniso_U_12
Cu1 0.03061(18) 0.02414(17) 0.02383(17) -0.00166(11) 0.00065(11) -0.00256(11)
O1 0.0574(11) 0.0315(10) 0.0301(10) 0.0048(8) -0.0050(8) -0.0095(8)
O2 0.0333(9) 0.0428(11) 0.0423(11) 0.0179(9) 0.0012(8) -0.0054(8)
N1 0.0283(10) 0.0254(10) 0.0288(11) -0.0004(8) 0.0031(8) -0.0018(8)
N2 0.0302(10) 0.0252(10) 0.0273(10) -0.0017(8) 0.0033(8) -0.0036(8)
N3 0.0344(12) 0.0302(11) 0.0419(13) -0.0044(10) -0.0047(9) -0.0046(9)
N4 0.0394(13) 0.0332(11) 0.0306(12) -0.0043(9) 0.0048(10) -0.0055(10)
N5 0.0562(16) 0.0604(17) 0.0525(17) 0.0091(13) -0.0169(13) 0.0083(13)
C11 0.0364(13) 0.0310(13) 0.0370(14) -0.0017(11) 0.0037(10) -0.0045(11)
C12 0.0413(14) 0.0272(13) 0.0525(17) 0.0058(12) 0.0150(12) -0.0024(11)
C13 0.0384(14) 0.0365(14) 0.0386(15) 0.0134(12) 0.0102(11) 0.0047(11)
C14 0.0345(13) 0.0372(14) 0.0315(14) 0.0037(11) 0.0032(10) 0.0026(11)
C15 0.0260(11) 0.0285(12) 0.0280(12) 0.0006(10) 0.0037(9) 0.0024(9)
C16 0.0278(12) 0.0317(13) 0.0270(13) -0.0003(10) -0.0009(9) -0.0024(10)
C17 0.0405(14) 0.0361(14) 0.0324(14) 0.0013(11) 0.0005(11) -0.0150(11)
C18 0.0463(15) 0.0253(13) 0.0347(14) -0.0007(10) 0.0091(11) -0.0073(11)
C19 0.0258(12) 0.0309(13) 0.0341(13) 0.0047(10) 0.0069(10) 0.0019(10)

loop_
_atom_type_symbol
_atom_type_description
_atom_type_scat_dispersion_real
_atom_type_scat_dispersion_imag
_atom_type_scat_source
C C 0.0033 0.0016 'International Tables Vol C Tables 4.2.6.8 and 6.1.1.4'
H H 0.0000 0.0000 'International Tables Vol C Tables 4.2.6.8 and 6.1.1.4'
Cu Cu 0.3201 1.2651 'International Tables Vol C Tables 4.2.6.8 and 6.1.1.4'
N N 0.0061 0.0033 'International Tables Vol C Tables 4.2.6.8 and 6.1.1.4'
O O 0.0106 0.0060 'International Tables Vol C Tables 4.2.6.8 and 6.1.1.4'

loop_
_exptl_crystal_face_index_h
_exptl_crystal_face_index_k
_exptl_crystal_face_index_l
_exptl_crystal_face_perp_dist
_exptl_oxdiff_crystal_face_indexfrac_h
_exptl_oxdiff_crystal_face_indexfrac_k
_exptl_oxdiff_crystal_face_indexfrac_l
_exptl_oxdiff_crystal_face_x
_exptl_oxdiff_crystal_face_y
_exptl_oxdiff_crystal_face_z
-1 10 -11 0.0495 -1.0000 10.0000 -11.0000 0.3662 0.9068 0.0397
1 -11 11 0.0666 1.0000 -11.0000 11.0000 -0.3598 -0.9757 -0.0066
8 -9 1 0.0658 8.0000 -9.0000 1.0000 -0.6187 -0.5849 0.5003
9 0 8 0.1058 9.0000 0.0000 8.0000 -0.9784 -0.1012 -0.0231
-9 -8 -1 0.0701 -9.0000 -8.0000 -1.0000 0.8069 -0.5930 0.0331
-8 9 -2 0.0871 -8.0000 9.0000 -2.0000 0.6504 0.6054 -0.4638
-1 -11 -9 0.0845 -1.0000 -11.0000 -9.0000 0.4358 -0.5806 0.6625
2 10 12 0.1412 2.0000 10.0000 12.0000 -0.6052 0.4573 -0.7089
-4 -11 10 0.0737 -4.0000 -11.0000 10.0000 0.0744 -0.9899 -0.1192
-12 -2 4 0.1069 -12.0000 -2.0000 4.0000 0.8517 -0.3027 -0.4373
-11 4 12 0.1466 -11.0000 4.0000 12.0000 0.4793 -0.0461 -0.8978
4 12 -8 0.0837 4.0000 12.0000 -8.0000 -0.1442 1.0178 0.0132

loop_
_geom_angle_atom_site_label_1
_geom_angle_atom_site_label_2
_geom_angle_atom_site_label_3
_geom_angle
_geom_angle_site_symmetry_3
O1 Cu1 O2 102.03(8) 2_655
O1 Cu1 N1 165.88(8) .
O1 Cu1 N2 93.02(7) .
O1 Cu1 N3 92.57(8) .
N1 Cu1 O2 90.39(7) 2_655
N2 Cu1 O2 88.29(7) 2_655
N2 Cu1 N1 80.54(8) .
N3 Cu1 O2 97.61(8) 2_655
N3 Cu1 N1 92.40(8) .
N3 Cu1 N2 170.86(8) .
C19 O1 Cu1 130.27(16) .
C19 O2 Cu1 125.13(15) 2_645
C11 N1 Cu1 128.48(17) .
C11 N1 C15 118.7(2) .
C15 N1 Cu1 112.84(15) .
C16 N2 Cu1 115.94(16) .
C16 N2 C17 121.3(2) .
C17 N2 Cu1 122.73(15) .
N4 N3 Cu1 123.71(18) .
N5 N4 N3 175.7(3) .
N1 C11 H11 119.1 .
N1 C11 C12 121.8(2) .
C12 C11 H11 119.1 .
C11 C12 H12 120.2 .
C13 C12 C11 119.5(2) .
C13 C12 H12 120.2 .
C12 C13 H13 120.4 .
C12 C13 C14 119.2(2) .
C14 C13 H13 120.4 .
C13 C14 H14 120.6 .
C15 C14 C13 118.7(2) .
C15 C14 H14 120.6 .
N1 C15 C14 122.1(2) .
N1 C15 C16 113.89(19) .
C14 C15 C16 124.0(2) .
N2 C16 C15 116.8(2) .
N2 C16 H16 121.6 .
C15 C16 H16 121.6 .
N2 C17 H17A 109.6 .
N2 C17 H17B 109.6 .
N2 C17 C18 110.47(19) .
H17A C17 H17B 108.1 .
C18 C17 H17A 109.6 .
C18 C17 H17B 109.6 .
C17 C18 H18A 108.6 .
C17 C18 H18B 108.6 .
C17 C18 C19 114.6(2) .
H18A C18 H18B 107.6 .
C19 C18 H18A 108.6 .
C19 C18 H18B 108.6 .
O1 C19 C18 119.5(2) .
O2 C19 O1 121.5(2) .
O2 C19 C18 118.9(2) .

loop_
_geom_bond_atom_site_label_1
_geom_bond_atom_site_label_2
_geom_bond_distance
_geom_bond_site_symmetry_2
Cu1 O1 1.9352(17) .
Cu1 O2 2.2549(17) 2_655
Cu1 N1 2.0248(19) .
Cu1 N2 1.9769(18) .
Cu1 N3 1.965(2) .
O1 C19 1.273(3) .
O2 Cu1 2.2549(17) 2_645
O2 C19 1.233(3) .
N1 C11 1.332(3) .
N1 C15 1.351(3) .
N2 C16 1.273(3) .
N2 C17 1.455(3) .
N3 N4 1.181(3) .
N4 N5 1.152(3) .
C11 H11 0.9300 .
C11 C12 1.384(3) .
C12 H12 0.9300 .
C12 C13 1.365(4) .
C13 H13 0.9300 .
C13 C14 1.381(3) .
C14 H14 0.9300 .
C14 C15 1.378(3) .
C15 C16 1.464(3) .
C16 H16 0.9300 .
C17 H17A 0.9700 .
C17 H17B 0.9700 .
C17 C18 1.513(3) .
C18 H18A 0.9700 .
C18 H18B 0.9700 .
C18 C19 1.519(3) .

loop_
_geom_torsion_atom_site_label_1
_geom_torsion_atom_site_label_2
_geom_torsion_atom_site_label_3
_geom_torsion_atom_site_label_4
_geom_torsion
_geom_torsion_site_symmetry_1
Cu1 O1 C19 O2 -170.56(17) .
Cu1 O1 C19 C18 12.7(3) .
Cu1 O2 C19 O1 123.3(2) 2_645
Cu1 O2 C19 C18 -59.9(3) 2_645
Cu1 N1 C11 C12 179.84(17) .
Cu1 N1 C15 C14 -179.22(17) .
Cu1 N1 C15 C16 0.0(2) .
Cu1 N2 C16 C15 0.4(3) .
Cu1 N2 C17 C18 -46.1(3) .
N1 C11 C12 C13 -0.1(4) .
N1 C15 C16 N2 -0.3(3) .
N2 C17 C18 C19 64.8(3) .
C11 N1 C15 C14 1.8(3) .
C11 N1 C15 C16 -178.97(19) .
C11 C12 C13 C14 1.2(4) .
C12 C13 C14 C15 -0.8(4) .
C13 C14 C15 N1 -0.7(3) .
C13 C14 C15 C16 -179.9(2) .
C14 C15 C16 N2 179.0(2) .
C15 N1 C11 C12 -1.3(3) .
C16 N2 C17 C18 135.1(2) .
C17 N2 C16 C15 179.2(2) .
C17 C18 C19 O1 -49.4(3) .
C17 C18 C19 O2 133.8(2) .
